data_4325223
loop_
_publ_author_name
'Martha Baskett'
'Armando Paduan-Filho'
'Nei Fernandes Oliveira'
'A. Chandrasekaran'
'Joel T. Mague'
'Paul M. Lahti'

_publ_contact_author_email 'lahti@chem.umass.edu '
_publ_contact_author_fax '1-413-545-4490 '
_publ_contact_author_phone '1-413-545-4890 '
_publ_section_title
;
 Loops, Chains, Sheets, and Networks from Variable Coordination of
 Cu(hfac)2 with a Flexibly Hinged Aminoxyl Radical Ligand
;
_journal_name_full 'Inorganic Chemistry'
_journal_page_first 5060
_journal_page_last 5074
_journal_paper_doi 10.1021/ic200362c
_journal_volume 50
_journal_year 2011
_chemical_formula_sum 'C58 H38 Cu3 F36 N6 O14'
_chemical_formula_weight 1917.56
_chemical_name_systematic
; 
 ? 
;
_space_group_IT_number 14
_symmetry_cell_setting monoclinic
_symmetry_space_group_name_Hall '-P 2yn'
_symmetry_space_group_name_H-M 'P 1 21/n 1'
_atom_sites_solution_hydrogens geom
_atom_sites_solution_primary direct
_atom_sites_solution_secondary difmap
_audit_creation_method SHELXL-97
_cell_angle_alpha 90.00
_cell_angle_beta 92.6405(5)
_cell_angle_gamma 90.00
_cell_formula_units_Z 2
_cell_length_a 14.9104(2)
_cell_length_b 11.68780(10)
_cell_length_c 20.5148(2)
_cell_measurement_reflns_used 5880
_cell_measurement_temperature 100(2)
_cell_measurement_theta_max 25.03
_cell_measurement_theta_min 4.08
_cell_volume 3571.31(7)
_computing_structure_refinement 'SHELXL-97 (Sheldrick, 1997)'
_computing_structure_solution 'SHELXS-97 (Sheldrick, 1990)'
_diffrn_ambient_temperature 100(2)
_diffrn_measured_fraction_theta_full 0.985
_diffrn_measured_fraction_theta_max 0.985
_diffrn_measurement_device_type 'Nonius KappaCCD area detector'
_diffrn_radiation_monochromator graphite
_diffrn_radiation_source 'fine-focus sealed tube'
_diffrn_radiation_type MoK\a
_diffrn_radiation_wavelength 0.71073
_diffrn_reflns_av_R_equivalents 0.0241
_diffrn_reflns_av_sigmaI/netI 0.0344
_diffrn_reflns_limit_h_max 17
_diffrn_reflns_limit_h_min -17
_diffrn_reflns_limit_k_max 13
_diffrn_reflns_limit_k_min -12
_diffrn_reflns_limit_l_max 24
_diffrn_reflns_limit_l_min -24
_diffrn_reflns_number 10546
_diffrn_reflns_theta_full 25.03
_diffrn_reflns_theta_max 25.03
_diffrn_reflns_theta_min 4.18
_exptl_absorpt_coefficient_mu 1.045
_exptl_absorpt_correction_type none
_exptl_crystal_colour green
_exptl_crystal_density_diffrn 1.783
_exptl_crystal_description block
_exptl_crystal_F_000 1902
_exptl_crystal_size_max 1.00
_exptl_crystal_size_mid 0.50
_exptl_crystal_size_min 0.25
_refine_diff_density_max 0.869
_refine_diff_density_min -0.558
_refine_diff_density_rms 0.108
_refine_ls_extinction_method none
_refine_ls_goodness_of_fit_ref 1.144
_refine_ls_hydrogen_treatment constr
_refine_ls_matrix_type full
_refine_ls_number_parameters 529
_refine_ls_number_reflns 6208
_refine_ls_number_restraints 0
_refine_ls_restrained_S_all 1.144
_refine_ls_R_factor_all 0.0561
_refine_ls_R_factor_gt 0.0499
_refine_ls_shift/su_max 0.000
_refine_ls_shift/su_mean 0.000
_refine_ls_structure_factor_coef Fsqd
_refine_ls_weighting_details 'calc w=1/[\s^2^(Fo^2^)+(0.0334P)^2^+20.7809P] where P=(Fo^2^+2Fc^2^)/3'
_refine_ls_weighting_scheme calc
_refine_ls_wR_factor_gt 0.1390
_refine_ls_wR_factor_ref 0.1422
_reflns_number_gt 5499
_reflns_number_total 6208
_reflns_threshold_expression >2sigma(I)
_cod_data_source_file ic200362c_si_002_07.cif
_cod_data_source_block mb320_100K
_cod_database_code 4325223

loop_
_symmetry_equiv_pos_as_xyz
'x, y, z'
'-x+1/2, y+1/2, -z+1/2'
'-x, -y, -z'
'x-1/2, -y-1/2, z-1/2'

loop_
_atom_site_label
_atom_site_type_symbol
_atom_site_fract_x
_atom_site_fract_y
_atom_site_fract_z
_atom_site_U_iso_or_equiv
_atom_site_adp_type
_atom_site_occupancy
_atom_site_symmetry_multiplicity
_atom_site_calc_flag
_atom_site_refinement_flags
Cu1 Cu 0.39056(3) -0.01280(5) 0.20912(2) 0.01755(16) Uani 1 1 d .
Cu2 Cu 0.0000 0.5000 0.0000 0.01643(19) Uani 1 2 d S
O1 O 0.2575(2) 0.0910(3) 0.20726(14) 0.0216(7) Uani 1 1 d .
O2 O 0.3987(2) 0.0347(3) 0.11835(14) 0.0211(7) Uani 1 1 d .
O3 O 0.3117(2) -0.1407(3) 0.17761(15) 0.0219(7) Uani 1 1 d .
O4 O 0.5039(2) -0.1394(3) 0.20294(16) 0.0256(7) Uani 1 1 d .
O5 O -0.0384(2) 0.6311(3) 0.05111(14) 0.0204(7) Uani 1 1 d .
O6 O 0.0880(2) 0.5903(3) -0.04509(15) 0.0205(7) Uani 1 1 d .
O7 O 0.46061(19) 0.1181(3) 0.24280(14) 0.0181(6) Uani 1 1 d .
N1 N 0.1403(2) 0.4504(3) 0.19876(17) 0.0178(8) Uani 1 1 d .
N2 N 0.5169(2) 0.1706(3) 0.20662(17) 0.0190(8) Uani 1 1 d .
N3 N 0.1081(2) 0.4423(3) 0.08496(18) 0.0196(8) Uani 1 1 d .
C1 C 0.1099(3) 0.0937(4) 0.1629(2) 0.0265(11) Uani 1 1 d .
C2 C 0.2120(3) 0.0860(4) 0.1555(2) 0.0201(10) Uani 1 1 d .
C3 C 0.2432(3) 0.0751(4) 0.0917(2) 0.0220(10) Uani 1 1 d .
H3 H 0.2015 0.0851 0.0557 0.026 Uiso 1 1 calc R
C4 C 0.3315(3) 0.0505(4) 0.0792(2) 0.0208(10) Uani 1 1 d .
C5 C 0.3553(3) 0.0348(5) 0.0083(2) 0.0270(11) Uani 1 1 d .
C6 C 0.2551(3) -0.2754(4) 0.1041(2) 0.0294(11) Uani 1 1 d .
C7 C 0.3350(3) -0.2241(4) 0.1434(2) 0.0225(10) Uani 1 1 d .
C8 C 0.4191(3) -0.2720(4) 0.1366(2) 0.0275(11) Uani 1 1 d .
H8 H 0.4244 -0.3376 0.1097 0.033 Uiso 1 1 calc R
C9 C 0.4964(3) -0.2268(4) 0.1683(2) 0.0259(11) Uani 1 1 d .
C10 C 0.5843(4) -0.2939(5) 0.1615(3) 0.0364(13) Uani 1 1 d .
C11 C -0.0707(3) 0.8206(4) 0.0761(2) 0.0251(10) Uani 1 1 d .
C12 C -0.0213(3) 0.7331(4) 0.0358(2) 0.0198(10) Uani 1 1 d .
C13 C 0.0362(3) 0.7728(4) -0.0110(2) 0.0211(10) Uani 1 1 d .
H13 H 0.0402 0.8527 -0.0189 0.025 Uiso 1 1 calc R
C14 C 0.0876(3) 0.6977(4) -0.0463(2) 0.0209(10) Uani 1 1 d .
C15 C 0.1523(3) 0.7475(4) -0.0942(2) 0.0272(11) Uani 1 1 d .
C16 C 0.2245(3) 0.4141(4) 0.1896(2) 0.0195(9) Uani 1 1 d .
H16 H 0.2646 0.4042 0.2265 0.023 Uiso 1 1 calc R
C17 C 0.0858(3) 0.4638(4) 0.1462(2) 0.0190(9) Uani 1 1 d .
H17 H 0.0267 0.4906 0.1526 0.023 Uiso 1 1 calc R
C18 C 0.1910(3) 0.4050(4) 0.0765(2) 0.0204(10) Uani 1 1 d .
H18 H 0.2079 0.3873 0.0335 0.025 Uiso 1 1 calc R
C19 C 0.2544(3) 0.3907(4) 0.1282(2) 0.0182(9) Uani 1 1 d .
C20 C 0.3486(3) 0.3532(4) 0.1197(2) 0.0194(9) Uani 1 1 d .
C21 C 0.3912(3) 0.2846(4) 0.1667(2) 0.0198(9) Uani 1 1 d .
H21 H 0.3599 0.2614 0.2037 0.024 Uiso 1 1 calc R
C22 C 0.4800(3) 0.2491(4) 0.1600(2) 0.0179(9) Uani 1 1 d .
C23 C 0.5262(3) 0.2845(4) 0.1059(2) 0.0240(10) Uani 1 1 d .
H23 H 0.5866 0.2617 0.1011 0.029 Uiso 1 1 calc R
C24 C 0.4829(3) 0.3535(4) 0.0591(2) 0.0260(11) Uani 1 1 d .
H24 H 0.5143 0.3776 0.0222 0.031 Uiso 1 1 calc R
C25 C 0.3950(3) 0.3874(4) 0.0652(2) 0.0229(10) Uani 1 1 d .
H25 H 0.3661 0.4339 0.0325 0.027 Uiso 1 1 calc R
C26 C 0.6165(3) 0.1483(4) 0.2206(2) 0.0202(10) Uani 1 1 d .
C27 C 0.6260(3) 0.0807(5) 0.2849(2) 0.0255(11) Uani 1 1 d .
H27A H 0.5965 0.0062 0.2793 0.038 Uiso 1 1 calc R
H27B H 0.5977 0.1235 0.3195 0.038 Uiso 1 1 calc R
H27C H 0.6898 0.0693 0.2968 0.038 Uiso 1 1 calc R
C28 C 0.6637(3) 0.2640(4) 0.2294(2) 0.0263(11) Uani 1 1 d .
H28A H 0.6375 0.3061 0.2652 0.039 Uiso 1 1 calc R
H28B H 0.6561 0.3084 0.1890 0.039 Uiso 1 1 calc R
H28C H 0.7279 0.2516 0.2396 0.039 Uiso 1 1 calc R
C29 C 0.6527(3) 0.0755(4) 0.1660(2) 0.0263(11) Uani 1 1 d .
H29A H 0.6201 0.0028 0.1634 0.039 Uiso 1 1 calc R
H29B H 0.7167 0.0606 0.1752 0.039 Uiso 1 1 calc R
H29C H 0.6446 0.1164 0.1245 0.039 Uiso 1 1 calc R
F1 F 0.0851(2) 0.0292(3) 0.21191(16) 0.0455(9) Uani 1 1 d .
F2 F 0.0618(2) 0.0598(3) 0.11060(15) 0.0436(8) Uani 1 1 d .
F3 F 0.0852(2) 0.2006(3) 0.1756(2) 0.0606(11) Uani 1 1 d .
F4 F 0.2866(2) 0.0529(3) -0.03456(13) 0.0406(8) Uani 1 1 d .
F5 F 0.4212(2) 0.1045(3) -0.00794(15) 0.0479(9) Uani 1 1 d .
F6 F 0.3837(2) -0.0720(3) -0.00178(14) 0.0430(8) Uani 1 1 d .
F7 F 0.1916(2) -0.3107(3) 0.14236(16) 0.0473(9) Uani 1 1 d .
F8 F 0.2770(2) -0.3650(3) 0.06688(16) 0.0402(8) Uani 1 1 d .
F9 F 0.2194(2) -0.1974(3) 0.06339(16) 0.0426(8) Uani 1 1 d .
F10 F 0.6042(3) -0.3551(4) 0.21381(19) 0.0603(11) Uani 1 1 d .
F11 F 0.5824(3) -0.3641(4) 0.1106(2) 0.0718(14) Uani 1 1 d .
F12 F 0.6542(2) -0.2246(3) 0.1543(2) 0.0549(10) Uani 1 1 d .
F13 F -0.0294(2) 0.8328(3) 0.13499(13) 0.0353(7) Uani 1 1 d .
F14 F -0.15437(19) 0.7877(3) 0.08535(16) 0.0366(7) Uani 1 1 d .
F15 F -0.0752(2) 0.9239(2) 0.04790(14) 0.0311(7) Uani 1 1 d .
F16 F 0.1289(2) 0.7154(3) -0.15491(14) 0.0468(9) Uani 1 1 d .
F17 F 0.23528(19) 0.7085(3) -0.08125(16) 0.0395(8) Uani 1 1 d .
F18 F 0.1562(3) 0.8602(3) -0.0935(2) 0.0539(10) Uani 1 1 d .

loop_
_atom_site_aniso_label
_atom_site_aniso_U_11
_atom_site_aniso_U_22
_atom_site_aniso_U_33
_atom_site_aniso_U_23
_atom_site_aniso_U_13
_atom_site_aniso_U_12
Cu1 0.0163(3) 0.0231(3) 0.0130(3) 0.0004(2) -0.0013(2) -0.0018(2)
Cu2 0.0172(4) 0.0180(4) 0.0142(4) 0.0003(3) 0.0024(3) -0.0008(3)
O1 0.0200(16) 0.0272(18) 0.0174(16) -0.0004(13) -0.0021(13) 0.0007(14)
O2 0.0211(16) 0.0261(17) 0.0160(15) -0.0009(13) -0.0010(13) -0.0002(14)
O3 0.0205(16) 0.0255(18) 0.0194(16) -0.0005(14) -0.0014(13) -0.0027(14)
O4 0.0237(17) 0.0289(19) 0.0239(17) -0.0039(15) -0.0035(13) 0.0023(14)
O5 0.0244(17) 0.0209(17) 0.0160(15) 0.0019(13) 0.0006(13) -0.0016(14)
O6 0.0193(16) 0.0219(18) 0.0204(16) 0.0017(13) 0.0029(13) -0.0007(13)
O7 0.0149(15) 0.0249(17) 0.0145(15) -0.0006(13) 0.0023(12) -0.0019(13)
N1 0.0188(19) 0.0191(19) 0.0153(18) -0.0001(15) -0.0013(15) 0.0009(16)
N2 0.0159(19) 0.024(2) 0.0170(18) -0.0019(16) 0.0010(15) 0.0000(16)
N3 0.0172(19) 0.023(2) 0.0187(19) 0.0005(16) -0.0023(15) 0.0000(16)
C1 0.025(3) 0.026(3) 0.028(3) 0.006(2) -0.003(2) -0.002(2)
C2 0.023(2) 0.013(2) 0.025(2) 0.0022(18) -0.0008(19) 0.0001(18)
C3 0.021(2) 0.027(3) 0.017(2) 0.0011(19) -0.0038(18) 0.000(2)
C4 0.027(2) 0.017(2) 0.019(2) -0.0020(18) 0.0004(19) 0.0005(19)
C5 0.030(3) 0.032(3) 0.018(2) 0.000(2) -0.002(2) 0.002(2)
C6 0.032(3) 0.025(3) 0.031(3) 0.000(2) -0.005(2) -0.003(2)
C7 0.029(3) 0.021(2) 0.017(2) 0.0028(19) -0.0032(19) -0.004(2)
C8 0.032(3) 0.026(3) 0.024(2) -0.003(2) -0.003(2) 0.001(2)
C9 0.026(3) 0.032(3) 0.020(2) 0.000(2) -0.0006(19) 0.005(2)
C10 0.032(3) 0.041(3) 0.035(3) -0.009(3) -0.006(2) 0.008(3)
C11 0.030(3) 0.020(2) 0.025(2) 0.001(2) 0.002(2) 0.002(2)
C12 0.017(2) 0.024(3) 0.018(2) -0.0010(19) -0.0052(17) 0.0015(19)
C13 0.021(2) 0.021(2) 0.021(2) 0.0020(19) -0.0014(18) -0.0020(19)
C14 0.019(2) 0.027(3) 0.017(2) 0.0037(19) -0.0052(18) -0.0041(19)
C15 0.022(2) 0.030(3) 0.030(3) 0.006(2) 0.006(2) -0.001(2)
C16 0.016(2) 0.021(2) 0.021(2) 0.0005(19) -0.0012(18) -0.0005(18)
C17 0.019(2) 0.020(2) 0.018(2) 0.0011(18) -0.0014(17) -0.0011(18)
C18 0.024(2) 0.020(2) 0.017(2) -0.0011(18) 0.0035(18) -0.0018(19)
C19 0.017(2) 0.018(2) 0.019(2) -0.0004(18) 0.0023(17) 0.0003(18)
C20 0.019(2) 0.023(2) 0.017(2) -0.0013(18) 0.0007(17) -0.0015(19)
C21 0.021(2) 0.020(2) 0.019(2) -0.0033(18) 0.0014(18) -0.0012(19)
C22 0.018(2) 0.021(2) 0.014(2) 0.0014(17) -0.0004(17) -0.0012(18)
C23 0.018(2) 0.030(3) 0.024(2) 0.001(2) 0.0019(18) 0.002(2)
C24 0.025(3) 0.033(3) 0.020(2) 0.004(2) 0.0056(19) 0.000(2)
C25 0.023(2) 0.024(2) 0.022(2) 0.0022(19) 0.0014(19) 0.003(2)
C26 0.014(2) 0.028(3) 0.019(2) 0.0018(19) 0.0009(17) 0.0022(19)
C27 0.018(2) 0.038(3) 0.020(2) 0.005(2) 0.0005(18) 0.002(2)
C28 0.019(2) 0.038(3) 0.022(2) 0.001(2) 0.0008(19) -0.008(2)
C29 0.020(2) 0.032(3) 0.027(3) 0.002(2) 0.0031(19) 0.006(2)
F1 0.0222(15) 0.074(3) 0.0405(18) 0.0204(18) 0.0026(13) -0.0097(16)
F2 0.0235(16) 0.069(2) 0.0372(18) 0.0036(17) -0.0090(13) -0.0070(16)
F3 0.0304(18) 0.0316(19) 0.121(4) -0.014(2) 0.014(2) 0.0061(15)
F4 0.0360(17) 0.068(2) 0.0171(14) -0.0031(15) -0.0052(12) 0.0161(16)
F5 0.052(2) 0.068(2) 0.0252(16) 0.0007(16) 0.0097(14) -0.0212(19)
F6 0.059(2) 0.048(2) 0.0218(15) -0.0071(14) 0.0010(14) 0.0228(17)
F7 0.0379(18) 0.057(2) 0.047(2) -0.0050(17) 0.0019(15) -0.0247(17)
F8 0.0485(19) 0.0282(17) 0.0425(18) -0.0123(14) -0.0132(15) -0.0022(14)
F9 0.0460(19) 0.0331(17) 0.0457(19) 0.0013(15) -0.0286(15) -0.0032(15)
F10 0.053(2) 0.065(3) 0.063(2) 0.023(2) 0.0037(19) 0.031(2)
F11 0.046(2) 0.094(3) 0.074(3) -0.054(3) -0.0160(19) 0.030(2)
F12 0.0277(18) 0.054(2) 0.083(3) -0.003(2) 0.0079(17) 0.0083(17)
F13 0.0503(19) 0.0347(17) 0.0207(14) -0.0069(13) 0.0000(13) 0.0027(14)
F14 0.0284(16) 0.0312(17) 0.0514(19) -0.0030(14) 0.0153(14) 0.0042(13)
F15 0.0405(17) 0.0201(15) 0.0330(16) 0.0010(12) 0.0059(13) 0.0044(13)
F16 0.050(2) 0.068(2) 0.0231(16) 0.0081(16) 0.0069(14) -0.0159(18)
F17 0.0220(15) 0.051(2) 0.0466(19) 0.0111(16) 0.0117(13) -0.0016(14)
F18 0.060(2) 0.0215(17) 0.084(3) 0.0100(17) 0.042(2) -0.0061(16)

loop_
_atom_type_symbol
_atom_type_description
_atom_type_scat_dispersion_real
_atom_type_scat_dispersion_imag
_atom_type_scat_source
C C 0.0033 0.0016 'International Tables Vol C Tables 4.2.6.8 and 6.1.1.4'
H H 0.0000 0.0000 'International Tables Vol C Tables 4.2.6.8 and 6.1.1.4'
N N 0.0061 0.0033 'International Tables Vol C Tables 4.2.6.8 and 6.1.1.4'
O O 0.0106 0.0060 'International Tables Vol C Tables 4.2.6.8 and 6.1.1.4'
F F 0.0171 0.0103 'International Tables Vol C Tables 4.2.6.8 and 6.1.1.4'
Cu Cu 0.3201 1.2651 'International Tables Vol C Tables 4.2.6.8 and 6.1.1.4'

loop_
_geom_angle_atom_site_label_1
_geom_angle_atom_site_label_2
_geom_angle_atom_site_label_3
_geom_angle
_geom_angle_site_symmetry_1
_geom_angle_site_symmetry_3
O2 Cu1 O7 93.36(13) . .
O2 Cu1 O3 88.02(13) . .
O7 Cu1 O3 175.90(13) . .
O2 Cu1 N1 169.67(14) . 2_545
O7 Cu1 N1 88.68(13) . 2_545
O3 Cu1 N1 89.28(14) . 2_545
O2 Cu1 O4 93.03(13) . .
O7 Cu1 O4 98.24(12) . .
O3 Cu1 O4 85.52(13) . .
N1 Cu1 O4 96.70(14) 2_545 .
O2 Cu1 O1 85.80(12) . .
O7 Cu1 O1 92.23(12) . .
O3 Cu1 O1 84.02(12) . .
N1 Cu1 O1 83.99(13) 2_545 .
O4 Cu1 O1 169.51(12) . .
O6 Cu2 O6 180.0(2) 3_565 .
O6 Cu2 O5 87.10(13) . 3_565
O6 Cu2 O5 92.90(13) . .
O5 Cu2 O5 180.0(2) 3_565 .
O6 Cu2 N3 87.00(13) 3_565 .
O6 Cu2 N3 93.00(13) . .
O5 Cu2 N3 88.05(13) 3_565 .
O5 Cu2 N3 91.95(13) . .
N3 Cu2 N3 180.0 . 3_565
C2 O1 Cu1 115.0(3) . .
C4 O2 Cu1 124.3(3) . .
C7 O3 Cu1 126.1(3) . .
C9 O4 Cu1 121.5(3) . .
C12 O5 Cu2 122.6(3) . .
C14 O6 Cu2 123.2(3) . .
N2 O7 Cu1 121.0(2) . .
C17 N1 C16 117.5(4) . .
C17 N1 Cu1 125.4(3) . 2
C16 N1 Cu1 117.0(3) . 2
O7 N2 C22 116.7(3) . .
O7 N2 C26 117.5(3) . .
C22 N2 C26 125.7(4) . .
C18 N3 C17 117.1(4) . .
C18 N3 Cu2 126.2(3) . .
C17 N3 Cu2 116.1(3) . .
F2 C1 F1 106.6(4) . .
F2 C1 F3 107.3(4) . .
F1 C1 F3 107.2(4) . .
F2 C1 C2 113.8(4) . .
F1 C1 C2 110.7(4) . .
F3 C1 C2 110.9(4) . .
O1 C2 C3 127.5(4) . .
O1 C2 C1 114.7(4) . .
C3 C2 C1 117.8(4) . .
C4 C3 C2 123.2(4) . .
O2 C4 C3 130.0(4) . .
O2 C4 C5 112.0(4) . .
C3 C4 C5 117.9(4) . .
F5 C5 F4 106.9(4) . .
F5 C5 F6 106.9(4) . .
F4 C5 F6 106.5(4) . .
F5 C5 C4 111.9(4) . .
F4 C5 C4 113.8(4) . .
F6 C5 C4 110.4(4) . .
F7 C6 F9 108.0(4) . .
F7 C6 F8 107.0(4) . .
F9 C6 F8 106.1(4) . .
F7 C6 C7 111.7(4) . .
F9 C6 C7 110.0(4) . .
F8 C6 C7 113.6(4) . .
O3 C7 C8 129.9(4) . .
O3 C7 C6 111.7(4) . .
C8 C7 C6 118.3(4) . .
C7 C8 C9 122.0(5) . .
O4 C9 C8 128.6(5) . .
O4 C9 C10 114.5(4) . .
C8 C9 C10 116.9(4) . .
F10 C10 F11 107.6(5) . .
F10 C10 F12 105.9(4) . .
F11 C10 F12 106.1(5) . .
F10 C10 C9 111.4(5) . .
F11 C10 C9 113.4(4) . .
F12 C10 C9 111.9(5) . .
F14 C11 F13 107.4(4) . .
F14 C11 F15 107.1(4) . .
F13 C11 F15 107.8(4) . .
F14 C11 C12 111.3(4) . .
F13 C11 C12 110.2(4) . .
F15 C11 C12 112.7(4) . .
O5 C12 C13 128.6(4) . .
O5 C12 C11 113.0(4) . .
C13 C12 C11 118.5(4) . .
C14 C13 C12 121.2(4) . .
O6 C14 C13 128.6(4) . .
O6 C14 C15 113.0(4) . .
C13 C14 C15 118.4(4) . .
F18 C15 F16 107.6(4) . .
F18 C15 F17 107.4(4) . .
F16 C15 F17 106.9(4) . .
F18 C15 C14 113.7(4) . .
F16 C15 C14 110.5(4) . .
F17 C15 C14 110.4(4) . .
N1 C16 C19 122.1(4) . .
N1 C17 N3 124.9(4) . .
N3 C18 C19 122.7(4) . .
C16 C19 C18 115.6(4) . .
C16 C19 C20 120.8(4) . .
C18 C19 C20 123.6(4) . .
C21 C20 C25 119.6(4) . .
C21 C20 C19 119.5(4) . .
C25 C20 C19 120.9(4) . .
C20 C21 C22 120.6(4) . .
C23 C22 C21 119.5(4) . .
C23 C22 N2 122.6(4) . .
C21 C22 N2 117.7(4) . .
C24 C23 C22 119.5(4) . .
C25 C24 C23 121.1(4) . .
C24 C25 C20 119.8(4) . .
N2 C26 C29 109.4(4) . .
N2 C26 C28 108.0(4) . .
C29 C26 C28 113.7(4) . .
N2 C26 C27 107.5(3) . .
C29 C26 C27 108.8(4) . .
C28 C26 C27 109.2(4) . .

loop_
_geom_bond_atom_site_label_1
_geom_bond_atom_site_label_2
_geom_bond_distance
_geom_bond_site_symmetry_2
Cu1 O2 1.952(3) .
Cu1 O7 1.960(3) .
Cu1 O3 1.990(3) .
Cu1 N1 2.012(4) 2_545
Cu1 O4 2.254(3) .
Cu1 O1 2.325(3) .
Cu2 O6 1.949(3) .
Cu2 O5 1.957(3) .
Cu2 N3 2.415(4) .
O1 C2 1.235(5) .
O2 C4 1.269(5) .
O3 C7 1.259(6) .
O4 C9 1.247(6) .
O5 C12 1.262(6) .
O6 C14 1.256(6) .
O7 N2 1.300(5) .
N1 C17 1.329(6) .
N1 C16 1.347(6) .
N1 Cu1 2.012(4) 2
N2 C22 1.418(6) .
N2 C26 1.522(5) .
N3 C18 1.330(6) .
N3 C17 1.338(6) .
C1 F2 1.323(6) .
C1 F1 1.324(6) .
C1 F3 1.331(6) .
C1 C2 1.540(7) .
C2 C3 1.414(6) .
C3 C4 1.383(7) .
C4 C5 1.523(6) .
C5 F5 1.330(6) .
C5 F4 1.336(6) .
C5 F6 1.337(6) .
C6 F7 1.324(6) .
C6 F9 1.330(6) .
C6 F8 1.345(6) .
C6 C7 1.530(7) .
C7 C8 1.386(7) .
C8 C9 1.400(7) .
C9 C10 1.540(7) .
C10 F10 1.312(7) .
C10 F11 1.328(6) .
C10 F12 1.333(7) .
C11 F14 1.327(6) .
C11 F13 1.338(6) .
C11 F15 1.339(6) .
C11 C12 1.526(7) .
C12 C13 1.395(6) .
C13 C14 1.390(7) .
C14 C15 1.525(6) .
C15 F18 1.319(6) .
C15 F16 1.331(6) .
C15 F17 1.334(6) .
C16 C19 1.382(6) .
C18 C19 1.399(6) .
C19 C20 1.489(6) .
C20 C21 1.386(6) .
C20 C25 1.399(6) .
C21 C22 1.400(6) .
C22 C23 1.396(6) .
C23 C24 1.389(7) .
C24 C25 1.381(7) .
C26 C29 1.525(6) .
C26 C28 1.532(7) .
C26 C27 1.538(6) .
